data_7154304
loop_
_publ_author_name
'Zhao, Jiang-Lin'
'Tomiyasu, Hirotsugu'
'Ni, Xin-Long'
'Zeng, Xi'
'Elsegood, Mark R. J.'
'Redshaw, Carl'
'Rahman, Shofiur'
'Georghiou, Paris E.'
'Teat, Simon J.'
'Yamato, Takehiko'

_publ_section_title
;
 The first study about the relationship between the extractability of
 thiacalix[4]arene derivatives and the position of the coordination
 binding sites.
;
_journal_issue 11
_journal_name_full 'Organic &amp; biomolecular chemistry'
_journal_page_first 3476
_journal_page_last 3483
_journal_paper_doi 10.1039/c4ob02393e
_journal_volume 13
_journal_year 2015
_chemical_absolute_configuration ad
_chemical_formula_moiety 'C66 H70 N2 O4 S4'
_chemical_formula_sum 'C66 H70 N2 O4 S4'
_chemical_formula_weight 1083.48
_chemical_name_systematic
; 
 ? 
;
_space_group_crystal_system orthorhombic
_space_group_IT_number 31
_space_group_name_Hall 'P 2ac -2'
_space_group_name_H-M_alt 'P m n 21'
_symmetry_space_group_name_Hall 'P 2ac -2'
_symmetry_space_group_name_H-M 'P m n 21'
_atom_sites_solution_hydrogens geom
_atom_sites_solution_primary direct
_atom_sites_solution_secondary difmap
_audit_creation_method SHELXL-2013
_audit_update_record
;
2014-09-16 deposited with the CCDC.
2015-01-19 downloaded from the CCDC.
;
_cell_angle_alpha 90
_cell_angle_beta 90
_cell_angle_gamma 90
_cell_formula_units_Z 2
_cell_length_a 15.1668(6)
_cell_length_b 14.7772(7)
_cell_length_c 12.7612(6)
_cell_measurement_reflns_used 9928
_cell_measurement_temperature 100(2)
_cell_measurement_theta_max 29.83
_cell_measurement_theta_min 3.14
_cell_volume 2860.1(2)
_computing_cell_refinement 'Bruker SAINT'
_computing_data_collection 'Bruker APEX 2'
_computing_data_reduction 'Bruker SAINT'
_computing_molecular_graphics 'Bruker SHELXTL'
_computing_publication_material 'Bruker SHELXTL'
_computing_structure_refinement 'SHELXL-2013 (Sheldrick, 2013)'
_computing_structure_solution 'SHELXT (Sheldrick, 2013)'
_diffrn_ambient_temperature 100(2)
_diffrn_measured_fraction_theta_full 0.995
_diffrn_measured_fraction_theta_max 0.994
_diffrn_measurement_device_type 'Bruker APEX 2 CCD diffractometer'
_diffrn_measurement_method '\w rotation with narrow frames'
_diffrn_radiation_monochromator 'silicon 111'
_diffrn_radiation_type synchrotron
_diffrn_radiation_wavelength 0.6525
_diffrn_reflns_av_R_equivalents 0.0868
_diffrn_reflns_av_unetI/netI 0.0304
_diffrn_reflns_Laue_measured_fraction_full 0.995
_diffrn_reflns_Laue_measured_fraction_max 0.994
_diffrn_reflns_limit_h_max 23
_diffrn_reflns_limit_h_min -23
_diffrn_reflns_limit_k_max 22
_diffrn_reflns_limit_k_min -22
_diffrn_reflns_limit_l_max 19
_diffrn_reflns_limit_l_min -19
_diffrn_reflns_number 345676
_diffrn_reflns_point_group_measured_fraction_full 0.996
_diffrn_reflns_point_group_measured_fraction_max 0.994
_diffrn_reflns_theta_full 23.048
_diffrn_reflns_theta_max 30.257
_diffrn_reflns_theta_min 1.915
_diffrn_source 'ALS Station 11.3.1'
_diffrn_standards_decay_% 0
_diffrn_standards_interval_count 0
_diffrn_standards_interval_time 0
_diffrn_standards_number 0
_exptl_absorpt_coefficient_mu 0.171
_exptl_absorpt_correction_T_max 0.990
_exptl_absorpt_correction_T_min 0.967
_exptl_absorpt_correction_type multi-scan
_exptl_absorpt_process_details 'SADABS v2012/1, Sheldrick, G.M., (2012)'
_exptl_crystal_colour colourless
_exptl_crystal_density_diffrn 1.258
_exptl_crystal_description plate
_exptl_crystal_F_000 1152
_exptl_crystal_size_max 0.20
_exptl_crystal_size_mid 0.20
_exptl_crystal_size_min 0.06
_refine_diff_density_max 0.481
_refine_diff_density_min -0.481
_refine_diff_density_rms 0.063
_refine_ls_abs_structure_details
; 
 Flack x determined using 5143 quotients [(I+)-(I-)]/[(I+)+(I-)] 
 (Parsons and Flack (2004), Acta Cryst. A60, s61). 
;
_refine_ls_abs_structure_Flack 0.019(19)
_refine_ls_extinction_coef 0.024(3)
_refine_ls_extinction_expression Fc^*^=kFc[1+0.001xFc^2^\l^3^/sin(2\q)]^-1/4^
_refine_ls_extinction_method SHELXL
_refine_ls_goodness_of_fit_ref 1.031
_refine_ls_hydrogen_treatment constr
_refine_ls_matrix_type full
_refine_ls_number_parameters 400
_refine_ls_number_reflns 11331
_refine_ls_number_restraints 1
_refine_ls_restrained_S_all 1.031
_refine_ls_R_factor_all 0.0386
_refine_ls_R_factor_gt 0.0371
_refine_ls_shift/su_max 0.001
_refine_ls_shift/su_mean 0.000
_refine_ls_structure_factor_coef Fsqd
_refine_ls_weighting_details 'w=1/[\s^2^(Fo^2^)+(0.0659P)^2^+0.4971P] where P=(Fo^2^+2Fc^2^)/3'
_refine_ls_weighting_scheme calc
_refine_ls_wR_factor_gt 0.0993
_refine_ls_wR_factor_ref 0.1012
_reflns_Friedel_coverage 0.926
_reflns_Friedel_fraction_full 0.997
_reflns_Friedel_fraction_max 0.993
_reflns_number_gt 10920
_reflns_number_total 11331
_reflns_threshold_expression 'I > 2\s(I)'
_cod_data_source_file c4ob02393e2.cif
_cod_data_source_block ty48
_cod_depositor_comments 'Adding full bibliography for 7154304.cif.'
_cod_database_code 7154304
_shelx_space_group_comment
; 
The symmetry employed for this shelxl refinement is uniquely defined 
by the following loop, which should always be used as a source of 
symmetry information in preference to the above space-group names. 
They are only intended as comments. 
;
_shelx_estimated_absorpt_t_min 0.967
_shelx_estimated_absorpt_t_max 0.990
_shelxl_version_number 2013-4

loop_
_space_group_symop_operation_xyz
'x, y, z'
'-x+1/2, -y, z+1/2'
'x+1/2, -y, z+1/2'
'-x, y, z'

loop_
_atom_site_label
_atom_site_type_symbol
_atom_site_fract_x
_atom_site_fract_y
_atom_site_fract_z
_atom_site_U_iso_or_equiv
_atom_site_adp_type
_atom_site_occupancy
_atom_site_site_symmetry_order
_atom_site_calc_flag
_atom_site_refinement_flags_posn
_atom_site_refinement_flags_adp
_atom_site_refinement_flags_occupancy
_atom_site_disorder_assembly
_atom_site_disorder_group
O1 O 0.5000 0.83555(10) 0.56517(13) 0.0195(3) Uani 1 2 d S T P . .
C1 C 0.5000 0.92777(13) 0.58007(18) 0.0171(3) Uani 1 2 d S T P . .
C2 C 0.57921(9) 0.97553(9) 0.58569(12) 0.0179(2) Uani 1 1 d . . . . .
C3 C 0.57873(9) 1.06996(9) 0.58802(12) 0.0184(2) Uani 1 1 d . . . . .
H3 H 0.6332 1.1016 0.5915 0.022 Uiso 1 1 calc R U . . .
C4 C 0.5000 1.11894(13) 0.58534(16) 0.0182(3) Uani 1 2 d S T P A .
C5 C 0.5000 1.22288(13) 0.57878(19) 0.0216(3) Uani 1 2 d S T P . .
C6 C 0.4389(3) 1.2598(3) 0.6665(4) 0.0378(9) Uani 0.5 1 d . . P A -1
H6A H 0.4605 1.2392 0.7348 0.057 Uiso 0.5 1 calc R U P A -1
H6B H 0.3788 1.2373 0.6555 0.057 Uiso 0.5 1 calc R U P A -1
H6C H 0.4388 1.3261 0.6645 0.057 Uiso 0.5 1 calc R U P A -1
C7 C 0.5877(3) 1.2645(2) 0.5883(5) 0.0388(10) Uani 0.5 1 d . . P A -1
H7A H 0.6149 1.2456 0.6544 0.058 Uiso 0.5 1 calc R U P A -1
H7B H 0.5818 1.3305 0.5873 0.058 Uiso 0.5 1 calc R U P A -1
H7C H 0.6248 1.2451 0.5296 0.058 Uiso 0.5 1 calc R U P A -1
C8 C 0.4561(3) 1.2515(2) 0.4741(3) 0.0358(9) Uani 0.5 1 d . . P A -1
H8A H 0.4467 1.3171 0.4740 0.054 Uiso 0.5 1 calc R U P A -1
H8B H 0.3993 1.2206 0.4667 0.054 Uiso 0.5 1 calc R U P A -1
H8C H 0.4947 1.2349 0.4155 0.054 Uiso 0.5 1 calc R U P A -1
S1 S 0.68103(2) 0.91816(2) 0.57485(3) 0.01927(8) Uani 1 1 d . . . . .
O2 O 0.65352(7) 0.96188(7) 0.80661(9) 0.01898(19) Uani 1 1 d . . . . .
C9 C 0.67256(9) 0.87255(10) 0.78576(12) 0.0177(2) Uani 1 1 d . . . . .
C10 C 0.68262(9) 0.84230(10) 0.68233(12) 0.0181(2) Uani 1 1 d . . . . .
C11 C 0.70744(10) 0.75327(10) 0.66266(13) 0.0215(3) Uani 1 1 d . . . . .
H11 H 0.7138 0.7337 0.5922 0.026 Uiso 1 1 calc R U . . .
C12 C 0.72326(11) 0.69203(10) 0.74374(14) 0.0231(3) Uani 1 1 d . . . . .
C13 C 0.70935(10) 0.72191(10) 0.84579(14) 0.0221(3) Uani 1 1 d . . . . .
H13 H 0.7171 0.6808 0.9023 0.026 Uiso 1 1 calc R U . . .
C14 C 0.68423(9) 0.81081(11) 0.86691(12) 0.0191(2) Uani 1 1 d . . . . .
C15 C 0.75949(14) 0.59722(11) 0.72056(17) 0.0308(4) Uani 1 1 d . . . . .
C16 C 0.7074(2) 0.55206(15) 0.6326(2) 0.0449(5) Uani 1 1 d . . . . .
H16A H 0.7320 0.4920 0.6185 0.067 Uiso 1 1 calc R U . . .
H16B H 0.7111 0.5892 0.5691 0.067 Uiso 1 1 calc R U . . .
H16C H 0.6455 0.5461 0.6537 0.067 Uiso 1 1 calc R U . . .
C17 C 0.85626(16) 0.60760(15) 0.6872(2) 0.0430(5) Uani 1 1 d . . . . .
H17A H 0.8893 0.6382 0.7429 0.064 Uiso 1 1 calc R U . . .
H17B H 0.8594 0.6435 0.6228 0.064 Uiso 1 1 calc R U . . .
H17C H 0.8819 0.5477 0.6747 0.064 Uiso 1 1 calc R U . . .
C18 C 0.75653(17) 0.53653(13) 0.8175(2) 0.0404(5) Uani 1 1 d . . . . .
H18A H 0.7938 0.5625 0.8725 0.061 Uiso 1 1 calc R U . . .
H18B H 0.7782 0.4761 0.7993 0.061 Uiso 1 1 calc R U . . .
H18C H 0.6957 0.5321 0.8428 0.061 Uiso 1 1 calc R U . . .
S2 S 0.68300(2) 0.84452(3) 0.99988(3) 0.02148(8) Uani 1 1 d . . . . .
O3 O 0.5000 0.77451(11) 0.93855(13) 0.0207(3) Uani 1 2 d S T P . .
C19 C 0.5000 0.85436(14) 0.99301(18) 0.0183(3) Uani 1 2 d S T P . .
C20 C 0.57925(9) 0.89538(10) 1.02194(11) 0.0180(2) Uani 1 1 d . . . . .
C21 C 0.57874(9) 0.97283(10) 1.08428(12) 0.0190(2) Uani 1 1 d . . . . .
H21 H 0.6331 1.0004 1.1030 0.023 Uiso 1 1 calc R U . . .
C22 C 0.5000 1.01071(14) 1.11974(16) 0.0182(3) Uani 1 2 d S T P . .
C23 C 0.5000 1.08553(15) 1.20214(17) 0.0198(3) Uani 1 2 d S T P . .
C24 C 0.5000 1.03737(19) 1.3089(2) 0.0308(5) Uani 1 2 d S T P . .
H24A H 0.4916 1.0820 1.3648 0.046 Uiso 0.5 1 calc R U P . .
H24B H 0.5564 1.0063 1.3190 0.046 Uiso 0.5 1 calc R U P . .
H24C H 0.4519 0.9931 1.3110 0.046 Uiso 0.5 1 calc R U P . .
C25 C 0.58141(12) 1.14583(13) 1.19379(17) 0.0296(3) Uani 1 1 d . . . . .
H25A H 0.6343 1.1101 1.2093 0.044 Uiso 1 1 calc R U . . .
H25B H 0.5766 1.1957 1.2441 0.044 Uiso 1 1 calc R U . . .
H25C H 0.5856 1.1704 1.1226 0.044 Uiso 1 1 calc R U . . .
C26 C 0.5000 0.81655(16) 0.45447(19) 0.0252(4) Uani 1 2 d S T P . .
H26A H 0.5528 0.8441 0.4219 0.030 Uiso 0.5 1 calc R U P . .
H26B H 0.4472 0.8441 0.4219 0.030 Uiso 0.5 1 calc R U P . .
C27 C 0.5000 0.71764(17) 0.4339(2) 0.0250(4) Uani 1 2 d S T P . .
C28 C 0.5000 0.6891(2) 0.3299(3) 0.0409(7) Uani 1 2 d S T P . .
H28 H 0.5000 0.7336 0.2763 0.049 Uiso 1 2 calc R U P . .
C29 C 0.5000 0.6005(2) 0.3016(3) 0.0429(7) Uani 1 2 d S T P . .
H29 H 0.5000 0.5831 0.2299 0.051 Uiso 1 2 calc R U P . .
C30 C 0.5000 0.5378(2) 0.3791(3) 0.0400(7) Uani 1 2 d S T P . .
H30 H 0.5000 0.4755 0.3610 0.048 Uiso 1 2 calc R U P . .
C31 C 0.5000 0.5617(2) 0.4825(3) 0.0481(8) Uani 1 2 d S T P . .
H31 H 0.5000 0.5162 0.5351 0.058 Uiso 1 2 calc R U P . .
C32 C 0.5000 0.65260(19) 0.5108(3) 0.0422(7) Uani 1 2 d S T P . .
H32 H 0.5000 0.6695 0.5826 0.051 Uiso 1 2 calc R U P . .
C33 C 0.73297(10) 1.01436(11) 0.81182(14) 0.0230(3) Uani 1 1 d . . . . .
H33A H 0.7653 1.0090 0.7447 0.028 Uiso 1 1 calc R U . . .
H33B H 0.7712 0.9904 0.8682 0.028 Uiso 1 1 calc R U . . .
C34 C 0.71288(12) 1.11193(10) 0.83288(13) 0.0234(3) Uani 1 1 d . . . . .
C35 C 0.77364(13) 1.17703(13) 0.80065(17) 0.0304(3) Uani 1 1 d . . . . .
H35 H 0.8237 1.1596 0.7608 0.037 Uiso 1 1 calc R U . . .
C36 C 0.76113(16) 1.26690(13) 0.8265(2) 0.0378(4) Uani 1 1 d . . . . .
H36 H 0.8029 1.3112 0.8054 0.045 Uiso 1 1 calc R U . . .
C37 C 0.68791(17) 1.29190(14) 0.8830(2) 0.0405(5) Uani 1 1 d . . . . .
H37 H 0.6792 1.3537 0.9007 0.049 Uiso 1 1 calc R U . . .
N1 N 0.62803(19) 1.22903(14) 0.9137(2) 0.0508(6) Uani 1 1 d . . . . .
C38 C 0.63972(16) 1.13894(13) 0.88826(18) 0.0354(4) Uani 1 1 d . . . . .
H38 H 0.5970 1.0955 0.9091 0.042 Uiso 1 1 calc R U . . .
C39 C 0.5000 0.69913(16) 1.0085(2) 0.0293(4) Uani 1 2 d S T P . .
H39A H 0.4471 0.7016 1.0539 0.035 Uiso 0.5 1 calc R U P . .
H39B H 0.5529 0.7016 1.0539 0.035 Uiso 0.5 1 calc R U P . .
C40 C 0.5000 0.61306(16) 0.9474(2) 0.0270(4) Uani 1 2 d S T P . .
C41 C 0.5000 0.53231(19) 1.0029(3) 0.0412(6) Uani 1 2 d S T P . .
H41 H 0.5000 0.5327 1.0773 0.049 Uiso 1 2 calc R U P . .
C42 C 0.5000 0.4516(2) 0.9488(4) 0.0525(9) Uani 1 2 d S T P . .
H42 H 0.5000 0.3958 0.9857 0.063 Uiso 1 2 calc R U P . .
C43 C 0.5000 0.4524(2) 0.8426(4) 0.0531(10) Uani 1 2 d S T P . .
H43 H 0.5000 0.3963 0.8062 0.064 Uiso 1 2 calc R U P . .
C44 C 0.5000 0.5310(2) 0.7860(3) 0.0405(7) Uani 1 2 d S T P . .
H44 H 0.5000 0.5299 0.7116 0.049 Uiso 1 2 calc R U P . .
C45 C 0.5000 0.61094(19) 0.8389(2) 0.0316(5) Uani 1 2 d S T P . .
H45 H 0.5000 0.6662 0.8008 0.038 Uiso 1 2 calc R U P . .

loop_
_atom_site_aniso_label
_atom_site_aniso_U_11
_atom_site_aniso_U_22
_atom_site_aniso_U_33
_atom_site_aniso_U_23
_atom_site_aniso_U_13
_atom_site_aniso_U_12
O1 0.0190(6) 0.0177(6) 0.0218(7) -0.0016(5) 0.000 0.000
C1 0.0154(7) 0.0183(7) 0.0176(7) -0.0002(6) 0.000 0.000
C2 0.0151(5) 0.0193(5) 0.0192(6) 0.0006(4) 0.0009(4) 0.0001(4)
C3 0.0156(5) 0.0196(5) 0.0201(6) 0.0001(4) 0.0004(4) -0.0012(4)
C4 0.0188(8) 0.0180(7) 0.0179(8) 0.0003(6) 0.000 0.000
C5 0.0250(9) 0.0180(8) 0.0219(8) 0.0000(7) 0.000 0.000
C6 0.050(2) 0.0222(14) 0.041(2) -0.0073(14) 0.0200(19) -0.0031(15)
C7 0.0291(17) 0.0197(13) 0.068(3) 0.0036(17) -0.0064(18) -0.0053(11)
C8 0.057(3) 0.0213(14) 0.0294(16) 0.0013(11) -0.0117(16) 0.0040(15)
S1 0.01389(13) 0.02249(15) 0.02143(15) 0.00101(12) 0.00314(12) 0.00102(10)
O2 0.0139(4) 0.0177(4) 0.0253(5) -0.0028(4) 0.0007(4) 0.0023(3)
C9 0.0118(4) 0.0181(6) 0.0231(6) -0.0016(4) 0.0015(4) 0.0016(4)
C10 0.0135(5) 0.0185(6) 0.0222(6) -0.0012(4) 0.0019(4) 0.0007(4)
C11 0.0185(6) 0.0194(6) 0.0266(6) -0.0023(5) 0.0037(5) 0.0018(5)
C12 0.0200(6) 0.0189(6) 0.0304(7) -0.0007(5) 0.0043(5) 0.0023(5)
C13 0.0189(6) 0.0194(6) 0.0279(7) 0.0007(5) 0.0028(5) 0.0030(5)
C14 0.0133(5) 0.0217(6) 0.0224(6) -0.0007(5) 0.0011(4) 0.0016(4)
C15 0.0341(9) 0.0184(6) 0.0399(9) -0.0002(6) 0.0107(7) 0.0056(6)
C16 0.0597(14) 0.0246(8) 0.0504(13) -0.0112(8) 0.0035(11) 0.0012(9)
C17 0.0379(11) 0.0310(9) 0.0600(14) 0.0065(9) 0.0209(10) 0.0146(8)
C18 0.0483(12) 0.0211(7) 0.0517(12) 0.0065(7) 0.0144(10) 0.0091(7)
S2 0.01331(14) 0.02980(18) 0.02134(15) -0.00146(13) -0.00148(11) 0.00454(11)
O3 0.0192(6) 0.0202(6) 0.0228(7) -0.0023(5) 0.000 0.000
C19 0.0146(7) 0.0215(8) 0.0187(8) -0.0011(6) 0.000 0.000
C20 0.0127(5) 0.0230(6) 0.0184(6) -0.0001(4) -0.0001(4) 0.0010(4)
C21 0.0128(5) 0.0240(6) 0.0201(6) -0.0015(5) -0.0005(5) -0.0003(4)
C22 0.0147(7) 0.0222(8) 0.0178(8) -0.0003(6) 0.000 0.000
C23 0.0161(8) 0.0236(9) 0.0197(8) -0.0020(7) 0.000 0.000
C24 0.0427(14) 0.0301(11) 0.0196(9) -0.0015(8) 0.000 0.000
C25 0.0212(7) 0.0304(8) 0.0373(9) -0.0089(7) 0.0041(6) -0.0064(6)
C26 0.0290(10) 0.0247(10) 0.0218(9) -0.0024(8) 0.000 0.000
C27 0.0203(9) 0.0256(10) 0.0292(10) -0.0071(8) 0.000 0.000
C28 0.0532(18) 0.0391(14) 0.0305(13) -0.0114(11) 0.000 0.000
C29 0.0562(19) 0.0354(14) 0.0370(14) -0.0166(12) 0.000 0.000
C30 0.0385(15) 0.0302(13) 0.0512(17) -0.0164(12) 0.000 0.000
C31 0.073(2) 0.0251(12) 0.0462(18) -0.0078(11) 0.000 0.000
C32 0.069(2) 0.0246(11) 0.0327(14) -0.0055(10) 0.000 0.000
C33 0.0173(6) 0.0210(6) 0.0306(7) -0.0042(5) 0.0007(5) -0.0016(5)
C34 0.0278(7) 0.0187(6) 0.0236(6) -0.0011(5) -0.0015(5) -0.0002(5)
C35 0.0270(7) 0.0265(7) 0.0378(9) 0.0032(6) -0.0064(7) -0.0040(6)
C36 0.0384(10) 0.0222(7) 0.0527(12) 0.0039(7) -0.0103(9) -0.0055(7)
C37 0.0556(14) 0.0203(7) 0.0457(11) -0.0031(7) 0.0000(10) 0.0024(8)
N1 0.0673(15) 0.0288(8) 0.0562(13) -0.0039(8) 0.0210(11) 0.0070(9)
C38 0.0441(11) 0.0216(7) 0.0405(10) 0.0005(6) 0.0161(9) 0.0051(7)
C39 0.0361(12) 0.0234(9) 0.0283(11) 0.0017(8) 0.000 0.000
C40 0.0220(9) 0.0214(9) 0.0374(12) -0.0008(8) 0.000 0.000
C41 0.0406(15) 0.0250(11) 0.0580(19) 0.0057(12) 0.000 0.000
C42 0.0488(19) 0.0238(12) 0.085(3) -0.0033(15) 0.000 0.000
C43 0.0406(16) 0.0342(15) 0.084(3) -0.0228(17) 0.000 0.000
C44 0.0368(14) 0.0361(14) 0.0486(17) -0.0201(13) 0.000 0.000
C45 0.0299(11) 0.0282(11) 0.0369(12) -0.0073(10) 0.000 0.000

loop_
_atom_type_symbol
_atom_type_description
_atom_type_scat_dispersion_real
_atom_type_scat_dispersion_imag
_atom_type_scat_source
C C 0.0024 0.0013 'International Tables Vol C Tables 4.2.6.8 and 6.1.1.4'
H H 0.0000 0.0000 'International Tables Vol C Tables 4.2.6.8 and 6.1.1.4'
N N 0.0049 0.0027 'International Tables Vol C Tables 4.2.6.8 and 6.1.1.4'
O O 0.0088 0.0051 'International Tables Vol C Tables 4.2.6.8 and 6.1.1.4'
S S 0.1085 0.1048 'International Tables Vol C Tables 4.2.6.8 and 6.1.1.4'

loop_
_geom_angle_atom_site_label_1
_geom_angle_atom_site_label_2
_geom_angle_atom_site_label_3
_geom_angle
_geom_angle_site_symmetry_1
_geom_angle_site_symmetry_3
C1 O1 C26 109.19(17) . .
O1 C1 C2 120.54(9) . 4_655
O1 C1 C2 120.53(9) . .
C2 C1 C2 118.88(17) 4_655 .
C1 C2 C3 120.15(13) . .
C1 C2 S1 120.39(11) . .
C3 C2 S1 119.07(11) . .
C2 C3 C4 121.47(13) . .
C3 C4 C3 117.50(18) 4_655 .
C3 C4 C5 121.25(9) 4_655 .
C3 C4 C5 121.25(9) . .
C7 C5 C4 114.41(16) . .
C7 C5 C8 110.2(3) . .
C4 C5 C8 108.6(2) . .
C7 C5 C6 109.5(3) . .
C4 C5 C6 108.1(2) . .
C8 C5 C6 105.6(3) . .
C2 S1 C10 104.76(7) . .
C9 O2 C33 110.55(11) . .
O2 C9 C14 120.75(14) . .
O2 C9 C10 120.69(14) . .
C14 C9 C10 118.54(14) . .
C11 C10 C9 120.06(15) . .
C11 C10 S1 117.54(12) . .
C9 C10 S1 121.71(11) . .
C10 C11 C12 121.73(15) . .
C13 C12 C11 117.53(14) . .
C13 C12 C15 121.65(15) . .
C11 C12 C15 120.73(15) . .
C12 C13 C14 121.43(15) . .
C9 C14 C13 120.58(15) . .
C9 C14 S2 121.87(12) . .
C13 C14 S2 116.99(12) . .
C16 C15 C18 108.87(18) . .
C16 C15 C12 110.83(18) . .
C18 C15 C12 111.68(16) . .
C16 C15 C17 109.5(2) . .
C18 C15 C17 108.12(18) . .
C12 C15 C17 107.73(15) . .
C20 S2 C14 106.39(7) . .
C19 O3 C39 110.79(18) . .
O3 C19 C20 120.56(9) . 4_655
O3 C19 C20 120.56(9) . .
C20 C19 C20 118.88(19) 4_655 .
C21 C20 C19 120.18(14) . .
C21 C20 S2 116.44(10) . .
C19 C20 S2 122.70(12) . .
C20 C21 C22 121.30(13) . .
C21 C22 C21 117.84(19) 4_655 .
C21 C22 C23 120.97(9) 4_655 .
C21 C22 C23 120.97(9) . .
C22 C23 C25 112.02(12) . .
C22 C23 C25 112.02(12) . 4_655
C25 C23 C25 108.0(2) . 4_655
C22 C23 C24 105.98(18) . .
C25 C23 C24 109.40(14) . .
C25 C23 C24 109.40(14) 4_655 .
O1 C26 C27 111.4(2) . .
C32 C27 C28 118.0(3) . .
C32 C27 C26 124.2(2) . .
C28 C27 C26 117.8(3) . .
C29 C28 C27 123.1(3) . .
C30 C29 C28 117.7(3) . .
C29 C30 C31 121.9(3) . .
C30 C31 C32 120.0(3) . .
C27 C32 C31 119.3(3) . .
O2 C33 C34 110.96(13) . .
C38 C34 C35 119.00(16) . .
C38 C34 C33 122.41(16) . .
C35 C34 C33 118.46(16) . .
C36 C35 C34 120.1(2) . .
C37 C36 C35 119.6(2) . .
N1 C37 C36 120.53(19) . .
C37 N1 C38 120.4(2) . .
C34 C38 N1 120.3(2) . .
O3 C39 C40 109.8(2) . .
C45 C40 C41 119.4(3) . .
C45 C40 C39 122.8(2) . .
C41 C40 C39 117.8(3) . .
C42 C41 C40 119.2(4) . .
C43 C42 C41 119.6(4) . .
C42 C43 C44 122.4(3) . .
C45 C44 C43 118.4(4) . .
C44 C45 C40 121.1(3) . .

loop_
_geom_bond_atom_site_label_1
_geom_bond_atom_site_label_2
_geom_bond_distance
_geom_bond_site_symmetry_2
O1 C1 1.376(2) .
O1 C26 1.440(3) .
C1 C2 1.3951(16) 4_655
C1 C2 1.3951(16) .
C2 C3 1.3959(19) .
C2 S1 1.7671(14) .
C3 C4 1.3967(17) .
C4 C3 1.3967(17) 4_655
C4 C5 1.538(3) .
C5 C7 1.470(4) .
C5 C8 1.551(4) .
C5 C6 1.552(4) .
S1 C10 1.7716(16) .
O2 C9 1.3772(18) .
O2 C33 1.4346(19) .
C9 C14 1.391(2) .
C9 C10 1.402(2) .
C10 C11 1.391(2) .
C11 C12 1.395(2) .
C12 C13 1.391(2) .
C12 C15 1.534(2) .
C13 C14 1.394(2) .
C14 S2 1.7685(16) .
C15 C16 1.526(4) .
C15 C18 1.528(3) .
C15 C17 1.536(3) .
S2 C20 1.7663(14) .
O3 C19 1.369(3) .
O3 C39 1.428(3) .
C19 C20 1.3958(17) 4_655
C19 C20 1.3959(17) .
C20 C21 1.394(2) .
C21 C22 1.3943(17) .
C22 C21 1.3943(17) 4_655
C22 C23 1.526(3) .
C23 C25 1.526(2) .
C23 C25 1.526(2) 4_655
C23 C24 1.537(4) .
C26 C27 1.485(3) .
C27 C32 1.374(4) .
C27 C28 1.392(4) .
C28 C29 1.357(4) .
C29 C30 1.356(6) .
C30 C31 1.365(5) .
C31 C32 1.391(4) .
C33 C34 1.498(2) .
C34 C38 1.375(3) .
C34 C35 1.394(2) .
C35 C36 1.382(3) .
C36 C37 1.375(4) .
C37 N1 1.357(3) .
N1 C38 1.382(3) .
C39 C40 1.492(4) .
C40 C45 1.385(4) .
C40 C41 1.388(4) .
C41 C42 1.378(5) .
C42 C43 1.355(7) .
C43 C44 1.369(6) .
C44 C45 1.360(4) .

loop_
_geom_torsion_atom_site_label_1
_geom_torsion_atom_site_label_2
_geom_torsion_atom_site_label_3
_geom_torsion_atom_site_label_4
_geom_torsion
_geom_torsion_site_symmetry_1
_geom_torsion_site_symmetry_4
C26 O1 C1 C2 88.73(18) . 4_655
C26 O1 C1 C2 -88.74(18) . .
O1 C1 C2 C3 172.21(17) . .
C2 C1 C2 C3 -5.3(3) 4_655 .
O1 C1 C2 S1 -0.5(3) . .
C2 C1 C2 S1 -178.05(10) 4_655 .
C1 C2 C3 C4 0.3(2) . .
S1 C2 C3 C4 173.15(13) . .
C2 C3 C4 C3 4.6(3) . 4_655
C2 C3 C4 C5 -174.91(17) . .
C3 C4 C5 C7 173.6(3) 4_655 .
C3 C4 C5 C7 -6.9(4) . .
C3 C4 C5 C8 -62.8(3) 4_655 .
C3 C4 C5 C8 116.6(3) . .
C3 C4 C5 C6 51.3(3) 4_655 .
C3 C4 C5 C6 -129.2(3) . .
C1 C2 S1 C10 -61.54(15) . .
C3 C2 S1 C10 125.64(13) . .
C33 O2 C9 C14 92.39(16) . .
C33 O2 C9 C10 -86.12(16) . .
O2 C9 C10 C11 175.84(13) . .
C14 C9 C10 C11 -2.7(2) . .
O2 C9 C10 S1 5.59(19) . .
C14 C9 C10 S1 -172.95(10) . .
C2 S1 C10 C11 133.15(12) . .
C2 S1 C10 C9 -56.36(13) . .
C9 C10 C11 C12 -0.2(2) . .
S1 C10 C11 C12 170.42(13) . .
C10 C11 C12 C13 2.9(2) . .
C10 C11 C12 C15 -173.79(15) . .
C11 C12 C13 C14 -2.7(2) . .
C15 C12 C13 C14 173.97(15) . .
O2 C9 C14 C13 -175.63(13) . .
C10 C9 C14 C13 2.9(2) . .
O2 C9 C14 S2 -4.46(18) . .
C10 C9 C14 S2 174.08(10) . .
C12 C13 C14 C9 -0.2(2) . .
C12 C13 C14 S2 -171.77(13) . .
C13 C12 C15 C16 134.95(19) . .
C11 C12 C15 C16 -48.5(2) . .
C13 C12 C15 C18 13.4(3) . .
C11 C12 C15 C18 -170.05(18) . .
C13 C12 C15 C17 -105.2(2) . .
C11 C12 C15 C17 71.4(2) . .
C9 C14 S2 C20 58.74(13) . .
C13 C14 S2 C20 -129.79(12) . .
C39 O3 C19 C20 -89.50(18) . 4_655
C39 O3 C19 C20 89.50(18) . .
O3 C19 C20 C21 -175.02(16) . .
C20 C19 C20 C21 4.0(3) 4_655 .
O3 C19 C20 S2 -4.8(3) . .
C20 C19 C20 S2 174.19(10) 4_655 .
C14 S2 C20 C21 -139.51(12) . .
C14 S2 C20 C19 49.96(16) . .
C19 C20 C21 C22 0.5(3) . .
S2 C20 C21 C22 -170.31(14) . .
C20 C21 C22 C21 -4.9(3) . 4_655
C20 C21 C22 C23 169.76(17) . .
C21 C22 C23 C25 -153.53(18) 4_655 .
C21 C22 C23 C25 32.0(3) . .
C21 C22 C23 C25 -32.0(3) 4_655 4_655
C21 C22 C23 C25 153.53(18) . 4_655
C21 C22 C23 C24 87.23(17) 4_655 .
C21 C22 C23 C24 -87.23(17) . .
C1 O1 C26 C27 180.000(1) . .
O1 C26 C27 C32 0.000(1) . .
O1 C26 C27 C28 180.000(1) . .
C32 C27 C28 C29 0.000(1) . .
C26 C27 C28 C29 180.000(1) . .
C27 C28 C29 C30 0.000(1) . .
C28 C29 C30 C31 0.000(1) . .
C29 C30 C31 C32 0.000(1) . .
C28 C27 C32 C31 0.000(1) . .
C26 C27 C32 C31 180.000(1) . .
C30 C31 C32 C27 0.000(1) . .
C9 O2 C33 C34 179.15(14) . .
O2 C33 C34 C38 29.1(2) . .
O2 C33 C34 C35 -155.01(16) . .
C38 C34 C35 C36 1.6(3) . .
C33 C34 C35 C36 -174.47(18) . .
C34 C35 C36 C37 -0.8(3) . .
C35 C36 C37 N1 0.1(4) . .
C36 C37 N1 C38 -0.2(4) . .
C35 C34 C38 N1 -1.6(3) . .
C33 C34 C38 N1 174.2(2) . .
C37 N1 C38 C34 1.0(4) . .
C19 O3 C39 C40 180.000(1) . .
O3 C39 C40 C45 0.000(2) . .
O3 C39 C40 C41 180.000(2) . .
C45 C40 C41 C42 0.000(2) . .
C39 C40 C41 C42 180.000(2) . .
C40 C41 C42 C43 0.000(2) . .
C41 C42 C43 C44 0.000(2) . .
C42 C43 C44 C45 0.000(2) . .
C43 C44 C45 C40 0.000(1) . .
C41 C40 C45 C44 0.000(2) . .
C39 C40 C45 C44 180.000(1) . .
